data_4064122
loop_
_publ_author_name
'Aharoni, Anna'
'Vidavsky, Yuval'
'Diesendruck, Charles E.'
'Ben-Asuly, Amos'
'Goldberg, Israel'
'Lemcoff, N. Gabriel'

_publ_section_title
;
 Ligand Isomerization in Sulfur-Chelated Ruthenium Benzylidenes
;
_journal_issue 6
_journal_name_full Organometallics
_journal_page_first 1607
_journal_paper_doi 10.1021/om1011402
_journal_volume 30
_journal_year 2011
_chemical_formula_moiety 'C37 H42 Cl2 N2 Ru S'
_chemical_formula_sum 'C37 H42 Cl2 N2 Ru S'
_chemical_formula_weight 718.76
_chemical_name_systematic
; 
 ? 
;
_space_group_IT_number 14
_symmetry_cell_setting monoclinic
_symmetry_space_group_name_Hall '-P 2ybc'
_symmetry_space_group_name_H-M 'P 1 21/c 1'
_atom_sites_solution_hydrogens geom
_atom_sites_solution_primary direct
_atom_sites_solution_secondary difmap
_audit_creation_method SHELXL-97
_cell_angle_alpha 90.00
_cell_angle_beta 101.5323(7)
_cell_angle_gamma 90.00
_cell_formula_units_Z 4
_cell_length_a 13.2232(2)
_cell_length_b 7.95430(10)
_cell_length_c 32.1113(6)
_cell_measurement_reflns_used 5243
_cell_measurement_temperature 110(2)
_cell_measurement_theta_max 27.87
_cell_measurement_theta_min 2.59
_cell_volume 3309.32(9)
_computing_cell_refinement Denzo
_computing_data_collection 'Collect, Nonius B.V.'
_computing_data_reduction 'Denzo & Scalepack'
_computing_structure_refinement 'SHELXL-97 (Sheldrick, 1997)'
_computing_structure_solution DIRDIF-96
_diffrn_ambient_temperature 110(2)
_diffrn_detector_area_resol_mean 12.8
_diffrn_measured_fraction_theta_full 0.979
_diffrn_measured_fraction_theta_max 0.979
_diffrn_measurement_device_type 'Nonius KappaCCD'
_diffrn_measurement_method '1 deg. \f and \w scans'
_diffrn_radiation_monochromator graphite
_diffrn_radiation_source 'fine-focus sealed tube'
_diffrn_radiation_type MoK\a
_diffrn_radiation_wavelength 0.71073
_diffrn_reflns_av_R_equivalents 0.0380
_diffrn_reflns_av_sigmaI/netI 0.0595
_diffrn_reflns_limit_h_max 17
_diffrn_reflns_limit_h_min 0
_diffrn_reflns_limit_k_max 10
_diffrn_reflns_limit_k_min 0
_diffrn_reflns_limit_l_max 41
_diffrn_reflns_limit_l_min -42
_diffrn_reflns_number 16584
_diffrn_reflns_theta_full 27.87
_diffrn_reflns_theta_max 27.87
_diffrn_reflns_theta_min 2.59
_diffrn_standards_number 0
_exptl_absorpt_coefficient_mu 0.728
_exptl_absorpt_correction_T_max 0.8987
_exptl_absorpt_correction_T_min 0.7596
_exptl_absorpt_correction_type multi-scan
_exptl_absorpt_process_details 'Blessing, 1995'
_exptl_crystal_colour green
_exptl_crystal_density_diffrn 1.443
_exptl_crystal_density_method 'not measured'
_exptl_crystal_description plates
_exptl_crystal_F_000 1488
_exptl_crystal_size_max 0.40
_exptl_crystal_size_mid 0.30
_exptl_crystal_size_min 0.15
_refine_diff_density_max 2.093
_refine_diff_density_min -0.613
_refine_diff_density_rms 0.117
_refine_ls_extinction_method none
_refine_ls_goodness_of_fit_ref 1.062
_refine_ls_hydrogen_treatment constr
_refine_ls_matrix_type full
_refine_ls_number_parameters 396
_refine_ls_number_reflns 7741
_refine_ls_number_restraints 0
_refine_ls_restrained_S_all 1.062
_refine_ls_R_factor_all 0.0788
_refine_ls_R_factor_gt 0.0495
_refine_ls_shift/su_max 0.005
_refine_ls_shift/su_mean 0.000
_refine_ls_structure_factor_coef Fsqd
_refine_ls_weighting_details 'calc w=1/[\s^2^(Fo^2^)+(0.0753P)^2^+1.9343P] where P=(Fo^2^+2Fc^2^)/3'
_refine_ls_weighting_scheme calc
_refine_ls_wR_factor_gt 0.1239
_refine_ls_wR_factor_ref 0.1406
_reflns_number_gt 5551
_reflns_number_total 7741
_reflns_threshold_expression >2sigma(I)
_cod_data_source_file om1011402_si_002.cif
_cod_data_source_block lem11
_cod_original_sg_symbol_H-M 'P 21/c'
_cod_database_code 4064122

loop_
_symmetry_equiv_pos_as_xyz
'x, y, z'
'-x, y+1/2, -z+1/2'
'-x, -y, -z'
'x, -y-1/2, z-1/2'

loop_
_atom_site_label
_atom_site_type_symbol
_atom_site_fract_x
_atom_site_fract_y
_atom_site_fract_z
_atom_site_U_iso_or_equiv
_atom_site_adp_type
_atom_site_occupancy
_atom_site_symmetry_multiplicity
_atom_site_calc_flag
_atom_site_refinement_flags
Ru1 Ru 0.18853(2) 0.13046(3) -0.102377(9) 0.02022(10) Uani 1 1 d .
Cl2 Cl 0.01440(7) 0.03550(10) -0.11289(3) 0.0241(2) Uani 1 1 d .
Cl3 Cl 0.23476(8) -0.08389(12) -0.05101(3) 0.0363(2) Uani 1 1 d .
S4 S 0.35980(7) 0.21161(11) -0.10051(3) 0.0252(2) Uani 1 1 d .
C5 C 0.3730(3) 0.1442(5) -0.15190(12) 0.0265(8) Uani 1 1 d .
C6 C 0.4615(3) 0.1562(5) -0.16890(14) 0.0335(9) Uani 1 1 d .
H6 H 0.5239 0.1969 -0.1519 0.040 Uiso 1 1 calc R
C7 C 0.4588(3) 0.1089(5) -0.21067(14) 0.0337(9) Uani 1 1 d .
H7 H 0.5200 0.1171 -0.2218 0.040 Uiso 1 1 calc R
C8 C 0.3680(3) 0.0492(5) -0.23697(13) 0.0282(8) Uani 1 1 d .
C9 C 0.2797(3) 0.0383(4) -0.21888(11) 0.0233(8) Uani 1 1 d .
H9 H 0.2171 -0.0015 -0.2359 0.028 Uiso 1 1 calc R
C10 C 0.2810(3) 0.0834(4) -0.17715(11) 0.0218(7) Uani 1 1 d .
C11 C 0.1897(3) 0.0744(4) -0.15744(12) 0.0234(8) Uani 1 1 d .
H11 H 0.1269 0.0366 -0.1746 0.028 Uiso 1 1 calc R
C12 C 0.4560(3) 0.0862(5) -0.06273(13) 0.0333(9) Uani 1 1 d .
H12 H 0.4281 0.0745 -0.0361 0.040 Uiso 1 1 calc R
C13 C 0.5553(3) 0.1837(6) -0.05105(15) 0.0467(12) Uani 1 1 d .
H13A H 0.6028 0.1241 -0.0286 0.070 Uiso 1 1 calc R
H13B H 0.5409 0.2957 -0.0409 0.070 Uiso 1 1 calc R
H13C H 0.5867 0.1949 -0.0761 0.070 Uiso 1 1 calc R
C14 C 0.4695(4) -0.0913(5) -0.07855(15) 0.0436(11) Uani 1 1 d .
H14A H 0.5079 -0.0870 -0.1017 0.065 Uiso 1 1 calc R
H14B H 0.4016 -0.1418 -0.0890 0.065 Uiso 1 1 calc R
H14C H 0.5078 -0.1593 -0.0552 0.065 Uiso 1 1 calc R
C15 C 0.3607(3) 0.0072(5) -0.28278(13) 0.0294(9) Uani 1 1 d .
C16 C 0.2921(3) -0.1148(5) -0.30236(12) 0.0278(8) Uani 1 1 d .
H16 H 0.2575 -0.1829 -0.2853 0.033 Uiso 1 1 calc R
C17 C 0.2724(3) -0.1404(5) -0.34655(13) 0.0350(10) Uani 1 1 d .
H17 H 0.2242 -0.2229 -0.3595 0.042 Uiso 1 1 calc R
C18 C 0.3261(4) -0.0407(6) -0.37112(14) 0.0440(11) Uani 1 1 d .
H18 H 0.3116 -0.0516 -0.4012 0.053 Uiso 1 1 calc R
C19 C 0.3996(3) 0.0730(6) -0.35179(15) 0.0402(11) Uani 1 1 d .
H19 H 0.4391 0.1334 -0.3685 0.048 Uiso 1 1 calc R
C20 C 0.4169(3) 0.1004(5) -0.30775(15) 0.0370(10) Uani 1 1 d .
H20 H 0.4661 0.1814 -0.2949 0.044 Uiso 1 1 calc R
N21 N 0.1116(2) 0.4715(3) -0.14500(9) 0.0202(6) Uani 1 1 d .
C22 C 0.0587(3) 0.6264(4) -0.13494(12) 0.0266(8) Uani 1 1 d .
H22A H -0.0104 0.6375 -0.1535 0.032 Uiso 1 1 calc R
H22B H 0.1000 0.7278 -0.1381 0.032 Uiso 1 1 calc R
C23 C 0.0503(3) 0.5996(4) -0.08857(12) 0.0255(8) Uani 1 1 d .
H23A H 0.0882 0.6875 -0.0699 0.031 Uiso 1 1 calc R
H23B H -0.0227 0.5986 -0.0854 0.031 Uiso 1 1 calc R
N24 N 0.0987(2) 0.4333(3) -0.07928(9) 0.0208(6) Uani 1 1 d .
C25 C 0.1316(3) 0.3654(4) -0.11236(11) 0.0175(7) Uani 1 1 d .
C26 C 0.1263(3) 0.3610(4) -0.03746(11) 0.0211(7) Uani 1 1 d .
C27 C 0.0510(3) 0.2807(4) -0.01917(11) 0.0213(7) Uani 1 1 d .
C28 C 0.0838(3) 0.1963(4) 0.01924(11) 0.0233(8) Uani 1 1 d .
H28 H 0.0346 0.1359 0.0312 0.028 Uiso 1 1 calc R
C29 C 0.1868(3) 0.1978(5) 0.04058(11) 0.0258(8) Uani 1 1 d .
C30 C 0.2563(3) 0.2913(5) 0.02329(11) 0.0254(8) Uani 1 1 d .
H30 H 0.3258 0.2981 0.0383 0.031 Uiso 1 1 calc R
C31 C 0.2285(3) 0.3758(4) -0.01527(11) 0.0215(7) Uani 1 1 d .
C32 C 0.3059(3) 0.4896(4) -0.02979(12) 0.0274(8) Uani 1 1 d .
H32A H 0.2930 0.4913 -0.0609 0.041 Uiso 1 1 calc R
H32B H 0.3758 0.4477 -0.0187 0.041 Uiso 1 1 calc R
H32C H 0.2992 0.6037 -0.0191 0.041 Uiso 1 1 calc R
C33 C 0.2206(3) 0.1014(6) 0.08118(12) 0.0362(10) Uani 1 1 d .
H33A H 0.2557 -0.0019 0.0754 0.054 Uiso 1 1 calc R
H33B H 0.1601 0.0726 0.0931 0.054 Uiso 1 1 calc R
H33C H 0.2679 0.1706 0.1016 0.054 Uiso 1 1 calc R
C34 C -0.0621(3) 0.2893(5) -0.03929(12) 0.0273(8) Uani 1 1 d .
H34A H -0.1000 0.2052 -0.0262 0.041 Uiso 1 1 calc R
H34B H -0.0711 0.2667 -0.0698 0.041 Uiso 1 1 calc R
H34C H -0.0886 0.4017 -0.0350 0.041 Uiso 1 1 calc R
C35 C 0.1395(3) 0.4521(4) -0.18584(11) 0.0194(7) Uani 1 1 d .
C36 C 0.0693(3) 0.3729(4) -0.21857(11) 0.0199(7) Uani 1 1 d .
C37 C 0.0971(3) 0.3573(4) -0.25792(11) 0.0243(8) Uani 1 1 d .
H37 H 0.0513 0.3029 -0.2804 0.029 Uiso 1 1 calc R
C38 C 0.1906(3) 0.4196(5) -0.26517(12) 0.0268(8) Uani 1 1 d .
C39 C 0.2564(3) 0.5002(5) -0.23248(12) 0.0258(8) Uani 1 1 d .
H39 H 0.3199 0.5437 -0.2374 0.031 Uiso 1 1 calc R
C40 C 0.2319(3) 0.5197(4) -0.19205(11) 0.0239(8) Uani 1 1 d .
C41 C 0.3054(3) 0.6106(5) -0.15761(13) 0.0326(9) Uani 1 1 d .
H41A H 0.2662 0.6776 -0.1407 0.049 Uiso 1 1 calc R
H41B H 0.3498 0.6848 -0.1705 0.049 Uiso 1 1 calc R
H41C H 0.3481 0.5285 -0.1392 0.049 Uiso 1 1 calc R
C42 C 0.2181(3) 0.4030(6) -0.30836(12) 0.0379(10) Uani 1 1 d .
H42A H 0.1697 0.4694 -0.3291 0.057 Uiso 1 1 calc R
H42B H 0.2139 0.2846 -0.3170 0.057 Uiso 1 1 calc R
H42C H 0.2885 0.4443 -0.3071 0.057 Uiso 1 1 calc R
C43 C -0.0323(3) 0.3084(5) -0.21120(13) 0.0284(8) Uani 1 1 d .
H43A H -0.0693 0.2524 -0.2370 0.043 Uiso 1 1 calc R
H43B H -0.0737 0.4027 -0.2042 0.043 Uiso 1 1 calc R
H43C H -0.0203 0.2281 -0.1876 0.043 Uiso 1 1 calc R

loop_
_atom_site_aniso_label
_atom_site_aniso_U_11
_atom_site_aniso_U_22
_atom_site_aniso_U_33
_atom_site_aniso_U_23
_atom_site_aniso_U_13
_atom_site_aniso_U_12
Ru1 0.02585(17) 0.01538(16) 0.01906(16) -0.00066(11) 0.00361(11) 0.00192(11)
Cl2 0.0271(5) 0.0203(4) 0.0262(5) -0.0025(3) 0.0087(4) -0.0018(4)
Cl3 0.0414(6) 0.0267(5) 0.0373(6) 0.0110(4) -0.0004(5) 0.0015(4)
S4 0.0256(5) 0.0216(5) 0.0264(5) -0.0048(4) 0.0004(4) 0.0013(4)
C5 0.0221(19) 0.029(2) 0.0259(19) -0.0008(16) -0.0004(15) 0.0005(16)
C6 0.0199(19) 0.038(2) 0.040(2) -0.0049(18) 0.0014(17) -0.0029(17)
C7 0.023(2) 0.043(2) 0.038(2) -0.0035(19) 0.0120(17) -0.0039(18)
C8 0.030(2) 0.0236(19) 0.033(2) 0.0012(16) 0.0103(17) 0.0032(16)
C9 0.0221(18) 0.0220(18) 0.0255(19) -0.0020(15) 0.0039(15) 0.0034(15)
C10 0.0235(18) 0.0184(17) 0.0239(19) -0.0011(14) 0.0059(15) 0.0024(14)
C11 0.0225(18) 0.0177(17) 0.028(2) 0.0067(14) 0.0011(15) -0.0003(15)
C12 0.031(2) 0.033(2) 0.032(2) -0.0028(17) -0.0041(17) 0.0059(18)
C13 0.036(2) 0.052(3) 0.043(3) -0.001(2) -0.013(2) -0.001(2)
C14 0.040(3) 0.035(2) 0.050(3) -0.001(2) -0.004(2) 0.013(2)
C15 0.027(2) 0.032(2) 0.032(2) 0.0041(17) 0.0127(17) 0.0081(17)
C16 0.029(2) 0.030(2) 0.026(2) -0.0021(16) 0.0096(16) 0.0061(17)
C17 0.033(2) 0.048(3) 0.026(2) 0.0015(18) 0.0107(17) 0.012(2)
C18 0.054(3) 0.054(3) 0.027(2) 0.005(2) 0.016(2) 0.018(2)
C19 0.039(2) 0.044(2) 0.043(3) 0.018(2) 0.021(2) 0.012(2)
C20 0.032(2) 0.037(2) 0.046(3) 0.0028(19) 0.016(2) 0.0037(19)
N21 0.0256(16) 0.0180(14) 0.0177(15) -0.0015(11) 0.0056(12) 0.0030(12)
C22 0.043(2) 0.0179(17) 0.0199(18) 0.0007(14) 0.0082(16) 0.0106(16)
C23 0.036(2) 0.0199(18) 0.0213(19) 0.0009(14) 0.0063(16) 0.0098(16)
N24 0.0317(17) 0.0139(13) 0.0178(15) -0.0015(11) 0.0075(12) 0.0045(13)
C25 0.0190(17) 0.0161(16) 0.0168(16) -0.0027(13) 0.0018(13) -0.0026(13)
C26 0.032(2) 0.0195(17) 0.0129(16) -0.0048(13) 0.0062(14) 0.0028(15)
C27 0.0285(19) 0.0191(17) 0.0185(17) -0.0044(14) 0.0096(14) 0.0009(15)
C28 0.033(2) 0.0208(17) 0.0186(18) -0.0040(14) 0.0112(15) -0.0010(16)
C29 0.035(2) 0.0263(19) 0.0172(18) 0.0015(15) 0.0089(15) 0.0030(17)
C30 0.029(2) 0.0254(19) 0.0209(18) -0.0035(15) 0.0035(15) 0.0022(16)
C31 0.0302(19) 0.0185(17) 0.0171(17) -0.0025(13) 0.0078(15) 0.0020(15)
C32 0.032(2) 0.0201(18) 0.029(2) 0.0000(15) 0.0033(16) -0.0022(16)
C33 0.038(2) 0.050(3) 0.020(2) 0.0076(18) 0.0059(17) -0.005(2)
C34 0.031(2) 0.0254(19) 0.026(2) -0.0039(16) 0.0075(16) 0.0028(17)
C35 0.0253(18) 0.0161(17) 0.0185(17) 0.0021(13) 0.0082(14) 0.0051(14)
C36 0.0194(17) 0.0191(17) 0.0207(17) 0.0007(14) 0.0028(14) 0.0037(14)
C37 0.030(2) 0.0240(19) 0.0170(17) -0.0033(14) -0.0013(15) 0.0074(15)
C38 0.034(2) 0.0291(19) 0.0193(18) 0.0069(15) 0.0111(16) 0.0126(17)
C39 0.0231(19) 0.031(2) 0.0249(19) 0.0071(16) 0.0089(15) 0.0002(16)
C40 0.0276(19) 0.0209(18) 0.0226(19) 0.0013(14) 0.0038(15) -0.0022(15)
C41 0.034(2) 0.030(2) 0.033(2) 0.0044(17) 0.0036(18) -0.0092(18)
C42 0.045(3) 0.054(3) 0.0181(19) 0.0060(18) 0.0135(18) 0.018(2)
C43 0.0242(19) 0.029(2) 0.031(2) -0.0006(16) 0.0026(16) -0.0033(16)

loop_
_atom_type_symbol
_atom_type_description
_atom_type_scat_dispersion_real
_atom_type_scat_dispersion_imag
_atom_type_scat_source
C C 0.0033 0.0016 'International Tables Vol C Tables 4.2.6.8 and 6.1.1.4'
H H 0.0000 0.0000 'International Tables Vol C Tables 4.2.6.8 and 6.1.1.4'
Cl Cl 0.1484 0.1585 'International Tables Vol C Tables 4.2.6.8 and 6.1.1.4'
N N 0.0061 0.0033 'International Tables Vol C Tables 4.2.6.8 and 6.1.1.4'
Ru Ru -1.2594 0.8363 'International Tables Vol C Tables 4.2.6.8 and 6.1.1.4'
S S 0.1246 0.1234 'International Tables Vol C Tables 4.2.6.8 and 6.1.1.4'

loop_
_geom_angle_atom_site_label_1
_geom_angle_atom_site_label_2
_geom_angle_atom_site_label_3
_geom_angle
C11 Ru1 C25 98.49(14)
C11 Ru1 S4 84.07(12)
C25 Ru1 S4 94.41(10)
C11 Ru1 Cl3 116.61(11)
C25 Ru1 Cl3 144.58(10)
S4 Ru1 Cl3 93.84(4)
C11 Ru1 Cl2 88.90(11)
C25 Ru1 Cl2 87.23(10)
S4 Ru1 Cl2 172.94(3)
Cl3 Ru1 Cl2 88.74(3)
C5 S4 C12 105.20(18)
C5 S4 Ru1 99.61(12)
C12 S4 Ru1 113.56(14)
C6 C5 C10 119.8(4)
C6 C5 S4 126.2(3)
C10 C5 S4 113.9(3)
C7 C6 C5 120.0(4)
C7 C6 H6 120.0
C5 C6 H6 120.0
C6 C7 C8 121.8(4)
C6 C7 H7 119.1
C8 C7 H7 119.1
C7 C8 C9 116.9(4)
C7 C8 C15 123.1(4)
C9 C8 C15 119.9(3)
C10 C9 C8 122.2(3)
C10 C9 H9 118.9
C8 C9 H9 118.9
C9 C10 C5 119.2(3)
C9 C10 C11 123.5(3)
C5 C10 C11 117.3(3)
C10 C11 Ru1 124.8(3)
C10 C11 H11 117.6
Ru1 C11 H11 117.6
C13 C12 C14 113.9(4)
C13 C12 S4 109.5(3)
C14 C12 S4 112.9(3)
C13 C12 H12 106.6
C14 C12 H12 106.6
S4 C12 H12 106.6
C12 C13 H13A 109.5
C12 C13 H13B 109.5
H13A C13 H13B 109.5
C12 C13 H13C 109.5
H13A C13 H13C 109.5
H13B C13 H13C 109.5
C12 C14 H14A 109.5
C12 C14 H14B 109.5
H14A C14 H14B 109.5
C12 C14 H14C 109.5
H14A C14 H14C 109.5
H14B C14 H14C 109.5
C16 C15 C20 118.7(4)
C16 C15 C8 120.6(3)
C20 C15 C8 120.4(4)
C15 C16 C17 122.0(4)
C15 C16 H16 119.0
C17 C16 H16 119.0
C18 C17 C16 118.1(4)
C18 C17 H17 120.9
C16 C17 H17 120.9
C19 C18 C17 120.4(4)
C19 C18 H18 119.8
C17 C18 H18 119.8
C18 C19 C20 120.8(4)
C18 C19 H19 119.6
C20 C19 H19 119.6
C19 C20 C15 119.6(4)
C19 C20 H20 120.2
C15 C20 H20 120.2
C25 N21 C35 127.1(3)
C25 N21 C22 112.5(3)
C35 N21 C22 120.3(3)
N21 C22 C23 103.0(3)
N21 C22 H22A 111.2
C23 C22 H22A 111.2
N21 C22 H22B 111.2
C23 C22 H22B 111.2
H22A C22 H22B 109.1
N24 C23 C22 102.1(3)
N24 C23 H23A 111.4
C22 C23 H23A 111.4
N24 C23 H23B 111.4
C22 C23 H23B 111.4
H23A C23 H23B 109.2
C25 N24 C26 121.1(3)
C25 N24 C23 113.5(3)
C26 N24 C23 124.5(3)
N21 C25 N24 108.9(3)
N21 C25 Ru1 136.2(3)
N24 C25 Ru1 114.7(2)
C31 C26 C27 121.2(3)
C31 C26 N24 118.7(3)
C27 C26 N24 120.1(3)
C28 C27 C26 117.8(3)
C28 C27 C34 120.5(3)
C26 C27 C34 121.6(3)
C27 C28 C29 122.0(3)
C27 C28 H28 119.0
C29 C28 H28 119.0
C30 C29 C28 118.0(3)
C30 C29 C33 121.1(4)
C28 C29 C33 120.9(3)
C29 C30 C31 122.6(4)
C29 C30 H30 118.7
C31 C30 H30 118.7
C30 C31 C26 117.9(3)
C30 C31 C32 119.3(3)
C26 C31 C32 122.6(3)
C31 C32 H32A 109.5
C31 C32 H32B 109.5
H32A C32 H32B 109.5
C31 C32 H32C 109.5
H32A C32 H32C 109.5
H32B C32 H32C 109.5
C29 C33 H33A 109.5
C29 C33 H33B 109.5
H33A C33 H33B 109.5
C29 C33 H33C 109.5
H33A C33 H33C 109.5
H33B C33 H33C 109.5
C27 C34 H34A 109.5
C27 C34 H34B 109.5
H34A C34 H34B 109.5
C27 C34 H34C 109.5
H34A C34 H34C 109.5
H34B C34 H34C 109.5
C40 C35 C36 122.4(3)
C40 C35 N21 118.9(3)
C36 C35 N21 118.6(3)
C37 C36 C35 117.7(3)
C37 C36 C43 121.4(3)
C35 C36 C43 120.9(3)
C36 C37 C38 121.7(3)
C36 C37 H37 119.2
C38 C37 H37 119.2
C39 C38 C37 118.9(3)
C39 C38 C42 120.6(4)
C37 C38 C42 120.5(4)
C38 C39 C40 121.8(3)
C38 C39 H39 119.1
C40 C39 H39 119.1
C35 C40 C39 117.5(3)
C35 C40 C41 122.7(3)
C39 C40 C41 119.8(3)
C40 C41 H41A 109.5
C40 C41 H41B 109.5
H41A C41 H41B 109.5
C40 C41 H41C 109.5
H41A C41 H41C 109.5
H41B C41 H41C 109.5
C38 C42 H42A 109.5
C38 C42 H42B 109.5
H42A C42 H42B 109.5
C38 C42 H42C 109.5
H42A C42 H42C 109.5
H42B C42 H42C 109.5
C36 C43 H43A 109.5
C36 C43 H43B 109.5
H43A C43 H43B 109.5
C36 C43 H43C 109.5
H43A C43 H43C 109.5
H43B C43 H43C 109.5

loop_
_geom_bond_atom_site_label_1
_geom_bond_atom_site_label_2
_geom_bond_distance
Ru1 C11 1.827(4)
Ru1 C25 2.016(3)
Ru1 S4 2.3441(10)
Ru1 Cl3 2.3661(10)
Ru1 Cl2 2.3824(9)
S4 C5 1.777(4)
S4 C12 1.862(4)
C5 C6 1.390(5)
C5 C10 1.406(5)
C6 C7 1.387(6)
C6 H6 0.9500
C7 C8 1.406(6)
C7 H7 0.9500
C8 C9 1.406(5)
C8 C15 1.493(5)
C9 C10 1.384(5)
C9 H9 0.9500
C10 C11 1.472(5)
C11 H11 0.9500
C12 C13 1.506(6)
C12 C14 1.523(6)
C12 H12 1.0000
C13 H13A 0.9800
C13 H13B 0.9800
C13 H13C 0.9800
C14 H14A 0.9800
C14 H14B 0.9800
C14 H14C 0.9800
C15 C16 1.390(6)
C15 C20 1.408(6)
C16 C17 1.405(5)
C16 H16 0.9500
C17 C18 1.407(6)
C17 H17 0.9500
C18 C19 1.381(7)
C18 H18 0.9500
C19 C20 1.404(6)
C19 H19 0.9500
C20 H20 0.9500
N21 C25 1.331(4)
N21 C35 1.440(4)
N21 C22 1.484(4)
C22 C23 1.530(5)
C22 H22A 0.9900
C22 H22B 0.9900
C23 N24 1.473(4)
C23 H23A 0.9900
C23 H23B 0.9900
N24 C25 1.340(4)
N24 C26 1.440(4)
C26 C31 1.401(5)
C26 C27 1.407(5)
C27 C28 1.395(5)
C27 C34 1.506(5)
C28 C29 1.397(5)
C28 H28 0.9500
C29 C30 1.382(5)
C29 C33 1.502(5)
C30 C31 1.392(5)
C30 H30 0.9500
C31 C32 1.508(5)
C32 H32A 0.9800
C32 H32B 0.9800
C32 H32C 0.9800
C33 H33A 0.9800
C33 H33B 0.9800
C33 H33C 0.9800
C34 H34A 0.9800
C34 H34B 0.9800
C34 H34C 0.9800
C35 C40 1.386(5)
C35 C36 1.405(5)
C36 C37 1.390(5)
C36 C43 1.501(5)
C37 C38 1.393(5)
C37 H37 0.9500
C38 C39 1.380(5)
C38 C42 1.508(5)
C39 C40 1.408(5)
C39 H39 0.9500
C40 C41 1.503(5)
C41 H41A 0.9800
C41 H41B 0.9800
C41 H41C 0.9800
C42 H42A 0.9800
C42 H42B 0.9800
C42 H42C 0.9800
C43 H43A 0.9800
C43 H43B 0.9800
C43 H43C 0.9800
